data_7100033
loop_
_publ_author_name
'Feihe Huang'
'Matthew Lam'
'Eric J. Mahan'
'Arnold L. Rheingold'
'Harry W. Gibson'

_publ_section_title
;
Host folding during the formation of a taco complex
;
_journal_name_full 'Chemical Communications'
_journal_paper_doi 10.1039/b503092g
_journal_year 2005
_chemical_formula_sum 'C30 H42 O12'
_chemical_formula_weight 594.64
_space_group_IT_number 14
_symmetry_cell_setting monoclinic
_symmetry_space_group_name_Hall '-P 2yn'
_symmetry_space_group_name_H-M 'P 1 21/n 1'
_cell_angle_alpha 90.00
_cell_angle_beta 97.6555(4)
_cell_angle_gamma 90.00
_cell_formula_units_Z 4
_cell_length_a 10.9525(3)
_cell_length_b 11.2070(2)
_cell_length_c 25.0146(4)
_cell_measurement_temperature 173(2)
_cell_volume 3043.06(16)
_diffrn_ambient_temperature 173(2)
_exptl_crystal_density_diffrn 1.298
_cod_depositor_comments
;
The following automatic conversions were performed:
'_symmetry_cell_setting' value 'Monoclinic' changed to 'monoclinic'
according to '/home/saulius/struct/CIF-dictionaries/cif_core.dic'
dictionary named 'cif_core.dic' version 2.4.1 from 2010-06-29.

Automatic conversion script
Id: cif_fix_enum 1527 2010-12-29 10:47:43Z saulius 
;
_cod_original_sg_symbol_H-M 'P 21/n'
_cod_database_code 7100033

loop_
_symmetry_equiv_pos_as_xyz
'x, y, z'
'-x+1/2, y+1/2, -z+1/2'
'-x, -y, -z'
'x-1/2, -y-1/2, z-1/2'

loop_
_atom_site_label
_atom_site_type_symbol
_atom_site_fract_x
_atom_site_fract_y
_atom_site_fract_z
_atom_site_U_iso_or_equiv
_atom_site_adp_type
_atom_site_occupancy
_atom_site_symmetry_multiplicity
_atom_site_calc_flag
_atom_site_refinement_flags
_atom_site_disorder_assembly
_atom_site_disorder_group
O1 O 0.94820(17) 0.48577(18) 0.34587(8) 0.0418(5) Uani 1 1 d . . .
O2 O 1.1131(2) 0.5137(2) 0.30305(11) 0.0727(8) Uani 1 1 d . . .
O3 O 0.60881(15) 0.71937(17) 0.23153(8) 0.0383(5) Uani 1 1 d . . .
O4 O 0.36591(17) 0.66530(18) 0.18727(8) 0.0409(5) Uani 1 1 d . . .
O5 O 0.21006(18) 0.61144(19) 0.09015(8) 0.0469(5) Uani 1 1 d . . .
O6 O 0.12681(19) 0.80661(18) 0.01159(8) 0.0454(5) Uani 1 1 d . . .
O7 O 0.28790(18) 1.01472(17) -0.00135(8) 0.0402(5) Uani 1 1 d . . .
O8 O 0.52677(18) 1.35897(17) 0.05588(8) 0.0415(5) Uani 1 1 d . . .
O9 O 0.76585(17) 1.38904(17) 0.12199(8) 0.0386(5) Uani 1 1 d . . .
O10 O 1.00277(17) 1.29278(17) 0.13104(8) 0.0407(5) Uani 1 1 d . . .
O11 O 1.10038(16) 1.05813(17) 0.13967(8) 0.0378(5) Uani 1 1 d . . .
O12 O 0.96750(16) 0.85580(17) 0.17201(8) 0.0378(5) Uani 1 1 d . . .
C1 C 0.8018(2) 0.6269(2) 0.27267(11) 0.0323(6) Uani 1 1 d . . .
H1A H 0.7620 0.5765 0.2956 0.039 Uiso 1 1 calc R . .
C2 C 0.9292(2) 0.6239(2) 0.27358(10) 0.0315(6) Uani 1 1 d . . .
C3 C 0.9904(2) 0.6988(2) 0.24095(11) 0.0348(6) Uani 1 1 d . . .
H3A H 1.0775 0.6953 0.2423 0.042 Uiso 1 1 calc R . .
C4 C 0.9209(2) 0.7787(2) 0.20630(11) 0.0319(6) Uani 1 1 d . . .
C5 C 0.7933(2) 0.7826(2) 0.20457(11) 0.0326(6) Uani 1 1 d . . .
H5A H 0.7464 0.8374 0.1812 0.039 Uiso 1 1 calc R . .
C6 C 0.7339(2) 0.7064(2) 0.23692(10) 0.0321(6) Uani 1 1 d . . .
C7 C 0.5378(2) 0.6386(3) 0.25980(11) 0.0383(7) Uani 1 1 d . . .
H7A H 0.5612 0.6460 0.2993 0.046 Uiso 1 1 calc R . .
H7B H 0.5512 0.5551 0.2491 0.046 Uiso 1 1 calc R . .
C8 C 0.4045(2) 0.6746(3) 0.24385(11) 0.0408(7) Uani 1 1 d . . .
H8A H 0.3513 0.6231 0.2631 0.049 Uiso 1 1 calc R . .
H8B H 0.3935 0.7579 0.2554 0.049 Uiso 1 1 calc R . .
C9 C 0.3382(3) 0.5473(3) 0.16958(13) 0.0461(8) Uani 1 1 d . . .
H9A H 0.2629 0.5192 0.1836 0.055 Uiso 1 1 calc R . .
H9B H 0.4070 0.4934 0.1832 0.055 Uiso 1 1 calc R . .
C10 C 0.3186(3) 0.5457(3) 0.10904(13) 0.0476(8) Uani 1 1 d . . .
H10A H 0.3905 0.5817 0.0950 0.057 Uiso 1 1 calc R . .
H10B H 0.3099 0.4623 0.0960 0.057 Uiso 1 1 calc R . .
C11 C 0.1775(3) 0.5979(3) 0.03348(12) 0.0484(8) Uani 1 1 d . . .
H11A H 0.1455 0.5164 0.0253 0.058 Uiso 1 1 calc R . .
H11B H 0.2511 0.6095 0.0150 0.058 Uiso 1 1 calc R . .
C12 C 0.0818(3) 0.6872(3) 0.01363(13) 0.0479(8) Uani 1 1 d . . .
H12A H 0.0439 0.6637 -0.0230 0.057 Uiso 1 1 calc R . .
H12B H 0.0164 0.6855 0.0374 0.057 Uiso 1 1 calc R . .
C13 C 0.2050(3) 0.8242(3) -0.02915(13) 0.0477(8) Uani 1 1 d . . .
H13A H 0.1734 0.7778 -0.0618 0.057 Uiso 1 1 calc R . .
H13B H 0.2892 0.7957 -0.0160 0.057 Uiso 1 1 calc R . .
C14 C 0.2089(3) 0.9536(3) -0.04296(12) 0.0456(8) Uani 1 1 d . . .
H14A H 0.2405 0.9637 -0.0780 0.055 Uiso 1 1 calc R . .
H14B H 0.1249 0.9878 -0.0462 0.055 Uiso 1 1 calc R . .
C15 C 0.3103(2) 1.1332(2) -0.00979(11) 0.0340(6) Uani 1 1 d . . .
C16 C 0.2491(2) 1.2017(3) -0.05111(12) 0.0392(7) Uani 1 1 d . . .
H16A H 0.1843 1.1687 -0.0757 0.047 Uiso 1 1 calc R . .
C17 C 0.2845(3) 1.3195(3) -0.05569(11) 0.0398(7) Uani 1 1 d . . .
H17A H 0.2434 1.3664 -0.0842 0.048 Uiso 1 1 calc R . .
C18 C 0.3768(3) 1.3710(3) -0.02073(11) 0.0393(7) Uani 1 1 d . . .
H18A H 0.3999 1.4518 -0.0251 0.047 Uiso 1 1 calc R . .
C19 C 0.4358(2) 1.3016(2) 0.02151(11) 0.0342(6) Uani 1 1 d . . .
C20 C 0.4040(2) 1.1834(2) 0.02722(10) 0.0331(6) Uani 1 1 d . . .
H20A H 0.4449 1.1367 0.0558 0.040 Uiso 1 1 calc R . .
C21 C 0.5620(3) 1.3079(3) 0.10788(11) 0.0387(7) Uani 1 1 d . . .
H21A H 0.6032 1.2302 0.1043 0.046 Uiso 1 1 calc R . .
H21B H 0.4882 1.2942 0.1260 0.046 Uiso 1 1 calc R . .
C22 C 0.6491(3) 1.3928(3) 0.14091(12) 0.0386(7) Uani 1 1 d . . .
H22A H 0.6156 1.4749 0.1376 0.046 Uiso 1 1 calc R . .
H22B H 0.6580 1.3695 0.1794 0.046 Uiso 1 1 calc R . .
C23 C 0.8623(2) 1.4337(3) 0.16061(11) 0.0380(7) Uani 1 1 d . . .
H23A H 0.8624 1.3909 0.1952 0.046 Uiso 1 1 calc R . .
H23B H 0.8487 1.5196 0.1670 0.046 Uiso 1 1 calc R . .
C24 C 0.9839(3) 1.4169(3) 0.14041(13) 0.0436(7) Uani 1 1 d . . .
H24A H 0.9851 1.4621 0.1065 0.052 Uiso 1 1 calc R . .
H24B H 1.0510 1.4475 0.1674 0.052 Uiso 1 1 calc R . .
C25 C 1.1246(3) 1.2657(3) 0.12018(13) 0.0447(7) Uani 1 1 d . . .
H25A H 1.1834 1.2754 0.1535 0.054 Uiso 1 1 calc R . .
H25B H 1.1484 1.3217 0.0928 0.054 Uiso 1 1 calc R . .
C26 C 1.1299(3) 1.1399(3) 0.09998(12) 0.0445(7) Uani 1 1 d . . .
H26A H 1.0709 1.1303 0.0667 0.053 Uiso 1 1 calc R . .
H26B H 1.2136 1.1228 0.0912 0.053 Uiso 1 1 calc R . .
C27 C 1.1232(2) 0.9374(3) 0.12516(12) 0.0395(7) Uani 1 1 d . . .
H27A H 1.2098 0.9290 0.1185 0.047 Uiso 1 1 calc R . .
H27B H 1.0691 0.9163 0.0916 0.047 Uiso 1 1 calc R . .
C28 C 1.0989(2) 0.8548(3) 0.16931(12) 0.0378(7) Uani 1 1 d . . .
H28A H 1.1264 0.7731 0.1618 0.045 Uiso 1 1 calc R . .
H28B H 1.1445 0.8816 0.2041 0.045 Uiso 1 1 calc R . .
C29 C 1.0075(2) 0.5370(3) 0.30833(12) 0.0406(7) Uani 1 1 d . . .
C30 C 1.0165(3) 0.3946(3) 0.37915(13) 0.0443(7) Uani 1 1 d . . .
H30A H 0.9651 0.3631 0.4051 0.067 Uiso 1 1 calc R . .
H30B H 1.0915 0.4298 0.3986 0.067 Uiso 1 1 calc R . .
H30C H 1.0389 0.3296 0.3561 0.067 Uiso 1 1 calc R . .

loop_
_atom_site_aniso_label
_atom_site_aniso_U_11
_atom_site_aniso_U_22
_atom_site_aniso_U_33
_atom_site_aniso_U_23
_atom_site_aniso_U_13
_atom_site_aniso_U_12
O1 0.0364(11) 0.0484(12) 0.0397(12) 0.0057(9) 0.0020(9) 0.0061(9)
O2 0.0355(13) 0.100(2) 0.0833(19) 0.0437(16) 0.0105(12) 0.0179(12)
O3 0.0253(9) 0.0510(12) 0.0378(11) 0.0086(9) 0.0018(8) 0.0011(8)
O4 0.0363(11) 0.0475(12) 0.0366(11) 0.0049(9) -0.0034(8) -0.0059(9)
O5 0.0439(12) 0.0581(14) 0.0366(12) -0.0033(10) -0.0027(9) 0.0022(9)
O6 0.0570(13) 0.0430(12) 0.0361(11) -0.0064(9) 0.0064(10) -0.0052(9)
O7 0.0470(12) 0.0383(12) 0.0328(11) -0.0014(8) -0.0043(9) -0.0101(9)
O8 0.0458(12) 0.0396(12) 0.0362(11) 0.0092(9) -0.0057(9) -0.0105(9)
O9 0.0370(11) 0.0461(12) 0.0311(11) -0.0083(8) -0.0010(8) -0.0042(8)
O10 0.0345(10) 0.0426(12) 0.0455(12) 0.0021(9) 0.0069(9) -0.0047(8)
O11 0.0398(11) 0.0426(12) 0.0338(11) -0.0032(9) 0.0157(8) -0.0004(9)
O12 0.0268(10) 0.0436(12) 0.0429(12) 0.0058(9) 0.0042(8) 0.0035(8)
C1 0.0316(14) 0.0361(15) 0.0283(14) -0.0031(11) 0.0004(11) -0.0006(11)
C2 0.0333(14) 0.0349(15) 0.0243(14) -0.0035(11) -0.0035(11) 0.0003(11)
C3 0.0252(13) 0.0427(16) 0.0352(16) -0.0037(12) -0.0012(11) 0.0007(11)
C4 0.0308(14) 0.0339(15) 0.0308(15) -0.0030(11) 0.0039(11) -0.0018(11)
C5 0.0323(14) 0.0347(15) 0.0291(15) 0.0002(11) -0.0019(11) 0.0034(11)
C6 0.0276(13) 0.0395(16) 0.0277(14) -0.0057(11) -0.0017(11) -0.0002(11)
C7 0.0336(15) 0.0494(18) 0.0317(15) 0.0050(13) 0.0030(12) -0.0027(12)
C8 0.0335(15) 0.0567(19) 0.0318(16) 0.0036(13) 0.0031(12) -0.0004(13)
C9 0.0391(16) 0.0450(18) 0.052(2) 0.0047(14) -0.0038(14) -0.0077(13)
C10 0.0410(16) 0.0487(19) 0.052(2) -0.0059(15) 0.0005(14) 0.0000(14)
C11 0.058(2) 0.0492(19) 0.0358(17) -0.0035(14) -0.0004(15) -0.0063(15)
C12 0.0524(18) 0.050(2) 0.0382(18) -0.0028(14) -0.0050(14) -0.0119(14)
C13 0.0519(19) 0.048(2) 0.0433(18) -0.0166(15) 0.0058(15) -0.0072(14)
C14 0.0543(19) 0.0490(19) 0.0312(16) -0.0073(13) -0.0024(14) -0.0144(14)
C15 0.0342(14) 0.0407(17) 0.0281(14) -0.0016(12) 0.0083(11) -0.0020(12)
C16 0.0320(14) 0.0502(18) 0.0332(16) 0.0008(13) -0.0036(12) -0.0006(12)
C17 0.0405(16) 0.0468(18) 0.0307(15) 0.0101(13) -0.0010(12) 0.0040(13)
C18 0.0415(16) 0.0384(17) 0.0367(17) 0.0079(12) 0.0004(13) -0.0001(12)
C19 0.0322(14) 0.0393(16) 0.0308(15) 0.0021(12) 0.0027(11) -0.0043(12)
C20 0.0316(14) 0.0419(17) 0.0253(14) 0.0048(11) 0.0022(11) -0.0016(11)
C21 0.0394(15) 0.0419(17) 0.0327(15) 0.0062(12) -0.0027(12) -0.0034(12)
C22 0.0417(16) 0.0384(16) 0.0345(16) 0.0012(12) 0.0008(13) 0.0010(12)
C23 0.0418(16) 0.0377(16) 0.0321(15) -0.0025(12) -0.0041(12) -0.0044(12)
C24 0.0468(17) 0.0371(18) 0.0450(18) 0.0005(13) -0.0011(14) -0.0095(13)
C25 0.0355(15) 0.054(2) 0.0447(18) 0.0076(15) 0.0073(13) -0.0080(13)
C26 0.0395(16) 0.059(2) 0.0377(17) 0.0036(14) 0.0146(13) -0.0031(14)
C27 0.0288(14) 0.0512(18) 0.0399(17) -0.0094(14) 0.0105(12) 0.0019(13)
C28 0.0275(14) 0.0422(17) 0.0431(17) -0.0049(13) 0.0026(12) 0.0032(12)
C29 0.0294(15) 0.0505(18) 0.0404(17) 0.0028(14) -0.0009(12) 0.0023(12)
C30 0.0344(16) 0.0464(18) 0.0516(19) 0.0087(14) 0.0036(13) 0.0051(12)

loop_
_geom_bond_atom_site_label_1
_geom_bond_atom_site_label_2
_geom_bond_distance
_geom_bond_site_symmetry_2
_geom_bond_publ_flag
O1 C29 1.340(4) . ?
O1 C30 1.460(3) . ?
O2 C29 1.210(3) . ?
O3 C6 1.367(3) . ?
O3 C7 1.439(3) . ?
O4 C9 1.414(4) . ?
O4 C8 1.426(3) . ?
O5 C11 1.423(4) . ?
O5 C10 1.425(3) . ?
O6 C12 1.429(3) . ?
O6 C13 1.430(4) . ?
O7 C15 1.371(3) . ?
O7 C14 1.435(3) . ?
O8 C19 1.385(3) . ?
O8 C21 1.427(3) . ?
O9 C22 1.422(3) . ?
O9 C23 1.424(3) . ?
O10 C25 1.429(3) . ?
O10 C24 1.430(3) . ?
O11 C26 1.419(3) . ?
O11 C27 1.432(3) . ?
O12 C4 1.364(3) . ?
O12 C28 1.450(3) . ?
C1 C2 1.394(4) . ?
C1 C6 1.403(4) . ?
C2 C3 1.401(4) . ?
C2 C29 1.497(4) . ?
C3 C4 1.400(4) . ?
C4 C5 1.393(4) . ?
C5 C6 1.395(4) . ?
C7 C8 1.515(4) . ?
C9 C10 1.501(4) . ?
C11 C12 1.485(4) . ?
C13 C14 1.493(4) . ?
C15 C16 1.387(4) . ?
C15 C20 1.405(4) . ?
C16 C17 1.384(4) . ?
C17 C18 1.372(4) . ?
C18 C19 1.399(4) . ?
C19 C20 1.382(4) . ?
C21 C22 1.512(4) . ?
C23 C24 1.498(4) . ?
C25 C26 1.502(4) . ?
C27 C28 1.491(4) . ?

loop_
_cod_related_entry_id
_cod_related_entry_database
_cod_related_entry_code
1 ChemSpider 8992592
